data_9004113
loop_
_publ_author_name
'Hawthorne, F. C.'
'Ferguson, R. B.'

_publ_section_title
;
 The crystal structure of roselite
;
_journal_name_full 'The Canadian Mineralogist'
_journal_page_first 36
_journal_page_last 42
_journal_volume 15
_journal_year 1977
_chemical_formula_sum 'As2 Ca2 Co0.515 H4 Mg0.485 O10'
_chemical_name_mineral Roselite
_space_group_IT_number 14
_symmetry_space_group_name_Hall '-P 2ybc'
_symmetry_space_group_name_H-M 'P 1 21/c 1'
_cell_angle_alpha 90
_cell_angle_beta 107.42
_cell_angle_gamma 90
_cell_formula_units_Z 2
_cell_length_a 5.801
_cell_length_b 12.898
_cell_length_c 5.617
_cell_volume 400.996
_database_code_amcsd 0005135
_exptl_crystal_density_diffrn 3.612
_cod_original_formula_sum '(Mg.485 Co.515) Ca2 As2 O10 H4'
_cod_database_code 9004113

loop_
_space_group_symop_operation_xyz
x,y,z
x,1/2-y,1/2+z
-x,1/2+y,1/2-z
-x,-y,-z

loop_
_atom_site_aniso_label
_atom_site_aniso_U_11
_atom_site_aniso_U_22
_atom_site_aniso_U_33
_atom_site_aniso_U_12
_atom_site_aniso_U_13
_atom_site_aniso_U_23
Mg 0.00725 0.01155 0.00243 0.00000 0.00006 0.00000
Co 0.00725 0.01155 0.00243 0.00000 0.00006 0.00000
Ca 0.00643 0.01171 0.00202 -0.00134 0.00000 0.00004
As 0.00286 0.00784 0.00151 -0.00036 0.00047 -0.00004
O1 0.01585 0.01230 0.00201 -0.00119 0.00027 -0.00056
O2 0.00840 0.01214 0.00275 0.00373 0.00162 -0.00014
O3 0.00905 0.01407 0.00252 -0.00383 0.00078 0.00042
O4 0.00551 0.01281 0.00297 -0.00007 -0.00006 0.00165
Wat 0.00972 0.01155 0.00265 -0.00116 0.00122 -0.00053

loop_
_atom_site_label
_atom_site_fract_x
_atom_site_fract_y
_atom_site_fract_z
_atom_site_occupancy
_atom_site_type_symbol
_atom_site_attached_hydrogens
Mg 0.00000 0.00000 0.00000 0.48500 Mg 0
Co 0.00000 0.00000 0.00000 0.51500 Co 0
Ca 0.56180 0.12160 0.23070 1.00000 Ca 0
As 0.21612 0.12035 0.56689 1.00000 As 0
O1 0.94220 0.17390 0.49740 1.00000 O 0
O2 0.28100 0.05310 0.83840 1.00000 O 0
O3 0.23680 0.03520 0.34230 1.00000 O 0
O4 0.43820 0.20600 0.57190 1.00000 O 0
Wat 0.81540 0.13860 0.96470 1.00000 O 2

loop_
_cod_changelog_entry_id
_cod_changelog_entry_author
_cod_changelog_entry_date
_cod_changelog_entry_text
1
;cod-tools version 3.8.0
Id: cif_guess_AMCSD_atom_types 9574 2023-05-10 09:00:05Z saulius
;
2023-05-10T18:48:41+03:00
;Derived atom types and hydrogen counts
from atom names that follow the AMCSD naming convention
(Wat == water, O-H == hydroxyl).
;

loop_
_cod_related_entry_id
_cod_related_entry_database
_cod_related_entry_code
1 AMCSD 0005135
